data_7016811
loop_
_publ_author_name
'Lotz, Simon'
'Landman, Maril\'e'
'Olivier, Andrew J.'
'Bezuidenhout, Daniela I.'
'Liles, David C.'
'Palmer, Eric R.'

_publ_section_title
;
 Rhenium ethoxy- and hydroxycarbene complexes with thiophene
 substituents.
;
_journal_issue 37
_journal_name_full 'Dalton transactions (Cambridge, England : 2003)'
_journal_page_first 9394
_journal_page_last 9403
_journal_paper_doi 10.1039/c1dt10824g
_journal_volume 40
_journal_year 2011
_chemical_formula_moiety 'C16 H8 O10 Re2 S'
_chemical_formula_sum 'C16 H8 O10 Re2 S'
_chemical_formula_weight 764.68
_chemical_name_systematic
;
nonacarbonyl-(ethoxy-thien-2-yl-methylidene)-di-rhenium
;
_space_group_IT_number 14
_symmetry_cell_setting monoclinic
_symmetry_space_group_name_Hall '-P 2ybc'
_symmetry_space_group_name_H-M 'P 1 21/c 1'
_atom_sites_solution_hydrogens geom
_atom_sites_solution_primary direct
_atom_sites_solution_secondary difmap
_audit_creation_method SHELXL-97
_cell_angle_alpha 90.00
_cell_angle_beta 101.206(1)
_cell_angle_gamma 90.00
_cell_formula_units_Z 4
_cell_length_a 9.5491(6)
_cell_length_b 13.0140(8)
_cell_length_c 16.4648(10)
_cell_measurement_reflns_used 8379
_cell_measurement_temperature 293(2)
_cell_measurement_theta_max 26.492
_cell_measurement_theta_min 2.522
_cell_volume 2007.1(2)
_computing_cell_refinement 'SAINT (Bruker, 2001)'
_computing_data_collection 'SMART (Bruker, 2001)'
_computing_data_reduction SAINT
_computing_molecular_graphics ' ORTEP-3 for Windows (Farrugia, 1997), POV-Ray (Cason, 2004)'
_computing_publication_material SHELXL-97
_computing_structure_refinement 'SHELXTL and SHELXL-97 (Sheldrick, 1997)'
_computing_structure_solution 'SHELXTL (Bruker, 2001)'
_diffrn_ambient_temperature 293(2)
_diffrn_detector 'SMART 1000 CCD'
_diffrn_detector_area_resol_mean 8.3
_diffrn_measured_fraction_theta_full 0.997
_diffrn_measured_fraction_theta_max 0.918
_diffrn_measurement_device_type 'Bruker (Seimens) P4'
_diffrn_measurement_method '\f and \w scans'
_diffrn_radiation_monochromator graphite
_diffrn_radiation_source 'fine-focus sealed tube'
_diffrn_radiation_type MoK\a
_diffrn_radiation_wavelength 0.71073
_diffrn_reflns_av_R_equivalents 0.0365
_diffrn_reflns_av_sigmaI/netI 0.0368
_diffrn_reflns_limit_h_max 11
_diffrn_reflns_limit_h_min -10
_diffrn_reflns_limit_k_max 15
_diffrn_reflns_limit_k_min -14
_diffrn_reflns_limit_l_max 7
_diffrn_reflns_limit_l_min -20
_diffrn_reflns_number 10576
_diffrn_reflns_theta_full 25.00
_diffrn_reflns_theta_max 26.53
_diffrn_reflns_theta_min 2.68
_exptl_absorpt_coefficient_mu 12.206
_exptl_absorpt_correction_T_max 0.231
_exptl_absorpt_correction_T_min 0.067
_exptl_absorpt_correction_type multi-scan
_exptl_absorpt_process_details 'SADABS (Bruker, 2001)'
_exptl_crystal_colour dark-yellow
_exptl_crystal_density_diffrn 2.531
_exptl_crystal_density_method 'not measured'
_exptl_crystal_description plate
_exptl_crystal_F_000 1400
_exptl_crystal_size_max 0.30
_exptl_crystal_size_mid 0.21
_exptl_crystal_size_min 0.12
_refine_diff_density_max 1.444
_refine_diff_density_min -1.213
_refine_diff_density_rms 0.162
_refine_ls_extinction_coef 0.00126(11)
_refine_ls_extinction_expression Fc^*^=kFc[1+0.001xFc^2^\l^3^/sin(2\q)]^-1/4^
_refine_ls_extinction_method SHELXL
_refine_ls_goodness_of_fit_ref 1.127
_refine_ls_hydrogen_treatment constr
_refine_ls_matrix_type full
_refine_ls_number_parameters 264
_refine_ls_number_reflns 3829
_refine_ls_number_restraints 0
_refine_ls_restrained_S_all 1.127
_refine_ls_R_factor_all 0.0297
_refine_ls_R_factor_gt 0.0274
_refine_ls_shift/su_max 0.003
_refine_ls_shift/su_mean 0.000
_refine_ls_structure_factor_coef Fsqd
_refine_ls_weighting_details 'calc w=1/[\s^2^(Fo^2^)+(0.0362P)^2^+1.1668P] where P=(Fo^2^+2Fc^2^)/3'
_refine_ls_weighting_scheme calc
_refine_ls_wR_factor_gt 0.0690
_refine_ls_wR_factor_ref 0.0705
_reflns_number_gt 3545
_reflns_number_total 3829
_reflns_threshold_expression >2\s(I)
_cod_data_source_file c1dt10824g.txt
_cod_data_source_block dbmc9f2_complex_1a
_cod_original_sg_symbol_H-M 'P 21/c'
_cod_database_code 7016811

loop_
_symmetry_equiv_pos_as_xyz
'x, y, z'
'-x, y+1/2, -z+1/2'
'-x, -y, -z'
'x, -y-1/2, z-1/2'

loop_
_atom_site_label
_atom_site_type_symbol
_atom_site_fract_x
_atom_site_fract_y
_atom_site_fract_z
_atom_site_U_iso_or_equiv
_atom_site_adp_type
_atom_site_occupancy
_atom_site_symmetry_multiplicity
_atom_site_calc_flag
_atom_site_refinement_flags
Re1 Re 0.53349(2) 0.065068(15) 0.193204(11) 0.03538(9) Uani 1 1 d .
Re2 Re 0.85693(2) 0.019919(14) 0.238859(11) 0.03368(9) Uani 1 1 d .
C1 C 0.3325(6) 0.0920(4) 0.1569(3) 0.0453(12) Uani 1 1 d .
O1 O 0.2145(5) 0.1080(4) 0.1333(3) 0.0647(11) Uani 1 1 d .
C2 C 0.5469(6) 0.1636(4) 0.2864(3) 0.0455(12) Uani 1 1 d .
O2 O 0.5504(5) 0.2171(4) 0.3407(3) 0.0685(12) Uani 1 1 d .
C3 C 0.5923(6) 0.1736(4) 0.1205(3) 0.0428(12) Uani 1 1 d .
O3 O 0.6273(5) 0.2339(3) 0.0798(3) 0.0626(11) Uani 1 1 d .
C4 C 0.5354(6) -0.0399(4) 0.1066(3) 0.0477(13) Uani 1 1 d .
O4 O 0.5369(6) -0.1011(3) 0.0575(3) 0.0696(13) Uani 1 1 d .
C5 C 0.5049(6) -0.0466(4) 0.2707(4) 0.0469(12) Uani 1 1 d .
O5 O 0.4891(5) -0.1108(4) 0.3143(3) 0.0691(13) Uani 1 1 d .
C6 C 1.0549(6) -0.0180(4) 0.2687(3) 0.0477(13) Uani 1 1 d .
O6 O 1.1728(5) -0.0413(4) 0.2855(4) 0.0735(14) Uani 1 1 d .
C7 C 0.9058(6) 0.1613(4) 0.2083(3) 0.0472(12) Uani 1 1 d .
O7 O 0.9359(5) 0.2356(3) 0.1815(3) 0.0636(11) Uani 1 1 d .
C8 C 0.8473(7) -0.0055(4) 0.1192(4) 0.0491(13) Uani 1 1 d .
O8 O 0.8423(6) -0.0180(4) 0.0509(3) 0.0744(14) Uani 1 1 d .
C9 C 0.7896(6) -0.1237(4) 0.2400(3) 0.0428(11) Uani 1 1 d .
O9 O 0.7531(5) -0.2071(3) 0.2304(3) 0.0630(11) Uani 1 1 d .
C10 C 0.8385(5) 0.0505(4) 0.3631(3) 0.0385(11) Uani 1 1 d .
O10 O 0.8493(4) 0.1392(3) 0.4045(2) 0.0474(9) Uani 1 1 d .
S1 S 0.7169(3) 0.01201(16) 0.49851(12) 0.0838(6) Uani 1 1 d .
C11 C 0.8034(6) -0.0261(4) 0.4209(3) 0.0420(12) Uani 1 1 d .
C12 C 0.8270(7) -0.1323(4) 0.4250(3) 0.0502(13) Uani 1 1 d .
H12 H 0.8717 -0.1685 0.3885 0.060 Uiso 1 1 calc R
C13 C 0.7751(8) -0.1774(5) 0.4907(4) 0.0670(18) Uani 1 1 d .
H13 H 0.7841 -0.2470 0.5035 0.080 Uiso 1 1 calc R
C14 C 0.7121(10) -0.1106(7) 0.5326(5) 0.087(2) Uani 1 1 d .
H14 H 0.6692 -0.1292 0.5766 0.105 Uiso 1 1 calc R
C15 C 0.8825(7) 0.2359(4) 0.3710(4) 0.0560(15) Uani 1 1 d .
H15A H 0.8167 0.2500 0.3194 0.067 Uiso 1 1 calc R
H15B H 0.9789 0.2351 0.3603 0.067 Uiso 1 1 calc R
C16 C 0.8685(8) 0.3168(5) 0.4350(4) 0.0715(19) Uani 1 1 d .
H16A H 0.7714 0.3195 0.4425 0.107 Uiso 1 1 calc R
H16B H 0.8955 0.3826 0.4165 0.107 Uiso 1 1 calc R
H16C H 0.9299 0.2996 0.4866 0.107 Uiso 1 1 calc R

loop_
_atom_site_aniso_label
_atom_site_aniso_U_11
_atom_site_aniso_U_22
_atom_site_aniso_U_33
_atom_site_aniso_U_23
_atom_site_aniso_U_13
_atom_site_aniso_U_12
Re1 0.03407(14) 0.03628(14) 0.03609(13) 0.00215(7) 0.00758(9) 0.00061(7)
Re2 0.03263(14) 0.03589(14) 0.03446(13) 0.00047(7) 0.01135(9) 0.00023(7)
C1 0.043(3) 0.050(3) 0.043(3) 0.002(2) 0.008(2) 0.003(2)
O1 0.042(2) 0.074(3) 0.075(3) 0.005(2) 0.003(2) 0.007(2)
C2 0.040(3) 0.050(3) 0.048(3) 0.001(2) 0.013(2) 0.007(2)
O2 0.070(3) 0.074(3) 0.059(3) -0.022(2) 0.006(2) 0.016(2)
C3 0.051(3) 0.039(3) 0.038(2) -0.002(2) 0.009(2) -0.001(2)
O3 0.079(3) 0.058(2) 0.054(2) 0.007(2) 0.021(2) -0.011(2)
C4 0.052(3) 0.043(3) 0.045(3) 0.008(2) 0.002(2) -0.005(2)
O4 0.106(4) 0.054(3) 0.048(2) -0.012(2) 0.011(2) -0.009(3)
C5 0.036(3) 0.048(3) 0.058(3) 0.004(3) 0.012(3) -0.003(2)
O5 0.061(3) 0.075(3) 0.074(3) 0.032(3) 0.019(2) 0.002(2)
C6 0.044(3) 0.056(4) 0.045(3) 0.003(2) 0.014(2) 0.004(3)
O6 0.041(3) 0.086(4) 0.093(4) 0.014(3) 0.013(2) 0.014(2)
C7 0.047(3) 0.043(3) 0.053(3) -0.005(2) 0.014(2) -0.004(2)
O7 0.074(3) 0.049(2) 0.072(3) 0.009(2) 0.024(2) -0.018(2)
C8 0.056(4) 0.045(3) 0.050(3) 0.006(2) 0.017(3) 0.005(3)
O8 0.103(4) 0.088(4) 0.037(2) -0.004(2) 0.025(2) 0.007(3)
C9 0.037(3) 0.042(3) 0.048(3) 0.002(2) 0.006(2) 0.001(2)
O9 0.068(3) 0.045(2) 0.071(3) 0.003(2) 0.003(2) -0.005(2)
C10 0.035(3) 0.040(3) 0.041(3) 0.000(2) 0.010(2) 0.004(2)
O10 0.056(2) 0.042(2) 0.0458(19) -0.0075(16) 0.0156(17) -0.0045(18)
S1 0.1241(18) 0.0738(12) 0.0718(11) 0.0050(9) 0.0640(13) 0.0123(11)
C11 0.046(3) 0.050(3) 0.032(2) 0.003(2) 0.014(2) 0.006(2)
C12 0.063(4) 0.053(3) 0.036(3) 0.010(2) 0.012(2) 0.009(3)
C13 0.083(5) 0.065(4) 0.053(3) 0.015(3) 0.013(3) -0.002(4)
C14 0.112(7) 0.099(6) 0.064(4) 0.021(4) 0.048(5) -0.004(5)
C15 0.062(4) 0.045(3) 0.067(4) -0.012(3) 0.027(3) -0.006(3)
C16 0.090(5) 0.051(4) 0.082(4) -0.025(3) 0.037(4) -0.016(4)

loop_
_atom_type_symbol
_atom_type_description
_atom_type_scat_dispersion_real
_atom_type_scat_dispersion_imag
_atom_type_scat_source
C C 0.0033 0.0016 'International Tables Vol C Tables 4.2.6.8 and 6.1.1.4'
H H 0.0000 0.0000 'International Tables Vol C Tables 4.2.6.8 and 6.1.1.4'
O O 0.0106 0.0060 'International Tables Vol C Tables 4.2.6.8 and 6.1.1.4'
S S 0.1246 0.1234 'International Tables Vol C Tables 4.2.6.8 and 6.1.1.4'
Re Re -1.0185 7.2310 'International Tables Vol C Tables 4.2.6.8 and 6.1.1.4'

loop_
_geom_angle_atom_site_label_1
_geom_angle_atom_site_label_2
_geom_angle_atom_site_label_3
_geom_angle
C1 Re1 C4 92.9(2)
C1 Re1 C2 91.9(2)
C4 Re1 C2 174.7(2)
C1 Re1 C5 94.5(2)
C4 Re1 C5 88.8(2)
C2 Re1 C5 88.4(2)
C1 Re1 C3 93.7(2)
C4 Re1 C3 90.7(2)
C2 Re1 C3 91.3(2)
C5 Re1 C3 171.8(2)
C1 Re1 Re2 176.09(15)
C4 Re1 Re2 83.98(18)
C2 Re1 Re2 91.34(15)
C5 Re1 Re2 87.73(16)
C3 Re1 Re2 84.04(16)
C6 Re2 C9 93.4(2)
C6 Re2 C8 93.7(2)
C9 Re2 C8 84.2(2)
C6 Re2 C7 92.0(2)
C9 Re2 C7 166.0(2)
C8 Re2 C7 82.6(2)
C6 Re2 C10 93.6(2)
C9 Re2 C10 94.6(2)
C8 Re2 C10 172.6(2)
C7 Re2 C10 97.9(2)
C6 Re2 Re1 175.97(17)
C9 Re2 Re1 82.58(15)
C8 Re2 Re1 86.49(18)
C7 Re2 Re1 92.02(17)
C10 Re2 Re1 86.14(14)
O1 C1 Re1 178.1(5)
O2 C2 Re1 177.0(5)
O3 C3 Re1 179.0(5)
O4 C4 Re1 179.2(5)
O5 C5 Re1 179.3(6)
O6 C6 Re2 179.1(6)
O7 C7 Re2 170.8(5)
O8 C8 Re2 178.7(6)
O9 C9 Re2 171.2(5)
O10 C10 C11 105.2(4)
O10 C10 Re2 129.9(4)
C11 C10 Re2 124.9(4)
C10 O10 C15 124.3(4)
C14 S1 C11 91.3(3)
C12 C11 C10 130.4(5)
C12 C11 S1 110.2(4)
C10 C11 S1 119.4(4)
C11 C12 C13 111.9(5)
C11 C12 H12 124.1
C13 C12 H12 124.1
C14 C13 C12 113.0(6)
C14 C13 H13 123.5
C12 C13 H13 123.5
C13 C14 S1 113.6(5)
C13 C14 H14 123.2
S1 C14 H14 123.2
O10 C15 C16 106.6(5)
O10 C15 H15A 110.4
C16 C15 H15A 110.4
O10 C15 H15B 110.4
C16 C15 H15B 110.4
H15A C15 H15B 108.6
C15 C16 H16A 109.5
C15 C16 H16B 109.5
H16A C16 H16B 109.5
C15 C16 H16C 109.5
H16A C16 H16C 109.5
H16B C16 H16C 109.5

loop_
_geom_bond_atom_site_label_1
_geom_bond_atom_site_label_2
_geom_bond_distance
Re1 C1 1.928(6)
Re1 C4 1.977(6)
Re1 C2 1.984(6)
Re1 C5 1.988(6)
Re1 C3 2.002(5)
Re1 Re2 3.0899(3)
Re2 C6 1.923(6)
Re2 C9 1.978(5)
Re2 C8 1.982(6)
Re2 C7 1.987(6)
Re2 C10 2.125(5)
C1 O1 1.137(6)
C2 O2 1.129(7)
C3 O3 1.123(6)
C4 O4 1.136(7)
C5 O5 1.129(7)
C6 O6 1.146(7)
C7 O7 1.123(6)
C8 O8 1.129(7)
C9 O9 1.141(6)
C10 O10 1.335(6)
C10 C11 1.461(7)
O10 C15 1.434(7)
S1 C14 1.695(8)
S1 C11 1.723(5)
C11 C12 1.400(8)
C12 C13 1.403(8)
C12 H12 0.9300
C13 C14 1.326(11)
C13 H13 0.9300
C14 H14 0.9300
C15 C16 1.514(8)
C15 H15A 0.9700
C15 H15B 0.9700
C16 H16A 0.9600
C16 H16B 0.9600
C16 H16C 0.9600

loop_
_geom_torsion_atom_site_label_1
_geom_torsion_atom_site_label_2
_geom_torsion_atom_site_label_3
_geom_torsion_atom_site_label_4
_geom_torsion
C4 Re1 Re2 C9 -51.7(2)
C2 Re1 Re2 C9 125.7(2)
C5 Re1 Re2 C9 37.3(2)
C3 Re1 Re2 C9 -143.1(2)
C4 Re1 Re2 C8 32.9(2)
C2 Re1 Re2 C8 -149.7(2)
C5 Re1 Re2 C8 122.0(2)
C3 Re1 Re2 C8 -58.5(2)
C4 Re1 Re2 C7 115.3(2)
C2 Re1 Re2 C7 -67.2(2)
C5 Re1 Re2 C7 -155.6(2)
C3 Re1 Re2 C7 23.9(2)
C4 Re1 Re2 C10 -146.9(2)
C2 Re1 Re2 C10 30.6(2)
C5 Re1 Re2 C10 -57.8(2)
C3 Re1 Re2 C10 121.8(2)
C6 Re2 C10 O10 95.7(5)
C9 Re2 C10 O10 -170.5(5)
C7 Re2 C10 O10 3.2(5)
Re1 Re2 C10 O10 -88.3(5)
C6 Re2 C10 C11 -87.3(5)
C9 Re2 C10 C11 6.5(5)
C7 Re2 C10 C11 -179.8(5)
Re1 Re2 C10 C11 88.7(4)
C11 C10 O10 C15 -179.9(5)
Re2 C10 O10 C15 -2.4(8)
O10 C10 C11 C12 -154.7(6)
Re2 C10 C11 C12 27.7(9)
O10 C10 C11 S1 26.1(6)
Re2 C10 C11 S1 -151.5(3)
C14 S1 C11 C12 -0.8(5)
C14 S1 C11 C10 178.6(5)
C10 C11 C12 C13 -179.6(6)
S1 C11 C12 C13 -0.4(7)
C11 C12 C13 C14 1.8(9)
C12 C13 C14 S1 -2.4(10)
C11 S1 C14 C13 1.9(7)
C10 O10 C15 C16 174.2(5)
